data_1008322
loop_
_publ_author_name
'Vicat, J'
'Fanchon, E'
'Strobel, P'
'Tran Qui, D'

_publ_section_title
;
The Structure of K~1.33~ Mn~8~ O~16~ and Cation Ordering in Hollandite-
Type Structures
;
_journal_coden_ASTM ASBSDK
_journal_name_full 'Acta Crystallographica B (39,1983-)'
_journal_page_first 162
_journal_page_last 167
_journal_volume 42
_journal_year 1986
_chemical_formula_structural 'K1.33 Mn8 O16'
_chemical_formula_sum 'K1.33 Mn8 O16'
_chemical_name_systematic 'Potassium manganese oxide (1.33/8/16)'
_space_group_IT_number 87
_symmetry_cell_setting tetragonal
_symmetry_Int_Tables_number 87
_symmetry_space_group_name_Hall '-I 4'
_symmetry_space_group_name_H-M 'I 4/m'
_cell_angle_alpha 90
_cell_angle_beta 90
_cell_angle_gamma 90
_cell_formula_units_Z 1
_cell_length_a 9.866(3)
_cell_length_b 9.866(3)
_cell_length_c 2.872(1)
_cell_volume 279.6
_refine_ls_R_factor_all 0.019
_cod_database_code 1008322

loop_
_symmetry_equiv_pos_as_xyz
x,y,z
-x,-y,z
-y,x,z
y,-x,z
-x,-y,-z
x,y,-z
y,-x,-z
-y,x,-z
1/2+x,1/2+y,1/2+z
1/2-x,1/2-y,1/2+z
1/2-y,1/2+x,1/2+z
1/2+y,1/2-x,1/2+z
1/2-x,1/2-y,1/2-z
1/2+x,1/2+y,1/2-z
1/2+y,1/2-x,1/2-z
1/2-y,1/2+x,1/2-z

loop_
_atom_site_label
_atom_site_type_symbol
_atom_site_symmetry_multiplicity
_atom_site_Wyckoff_symbol
_atom_site_fract_x
_atom_site_fract_y
_atom_site_fract_z
_atom_site_occupancy
_atom_site_attached_hydrogens
_atom_site_calc_flag
K1 K1+ 4 e 0. 0. 0.3754(12) 0.3333 0 d
Mn1 Mn4+ 8 h 0.34891(3) 0.16621(2) 0. 1. 0 d
O1 O2- 8 h 0.15445(17) 0.20295(17) 0. 1. 0 d
O2 O2- 8 h 0.54206(17) 0.16496(18) 0. 1. 0 d

loop_
_atom_type_symbol
_atom_type_oxidation_number
K1+ 1.000
Mn4+ 3.837
O2- -2.000
